data_4072889
loop_
_publ_author_name
'Uhl, Werner'
'Bock, Henrik R.'
'Breher, Frank'
'Claesener, Michael'
'Haddadpour, Sima'
'Jasper, Beate'
'Hepp, Alexander'

_publ_section_title
;
 Hydrogallation of Trimethylsilylethynylbenzenes:&#x00A0; Generation of
 Potential Di- and Tripodal Chelating Lewis Acids
;
_journal_issue 9
_journal_name_full Organometallics
_journal_page_first 2363
_journal_paper_doi 10.1021/om061118c
_journal_volume 26
_journal_year 2007
_chemical_formula_sum 'C32 H60 Ga2 Si2'
_chemical_formula_weight 640.42
_chemical_name_systematic
; 
 ? 
;
_space_group_IT_number 14
_symmetry_space_group_name_Hall '-P 2ybc'
_symmetry_space_group_name_H-M 'P 1 21/c 1'
_atom_sites_solution_hydrogens geom
_atom_sites_solution_primary direct
_atom_sites_solution_secondary difmap
_audit_creation_method SHELXL-97
_cell_angle_alpha 90.00
_cell_angle_beta 101.642(7)
_cell_angle_gamma 90.00
_cell_formula_units_Z 2
_cell_length_a 17.144(7)
_cell_length_b 9.001(4)
_cell_length_c 12.230(5)
_cell_measurement_temperature 153(2)
_cell_volume 1848.4(13)
_computing_cell_refinement 'Bruker SAINT'
_computing_data_collection 'Bruker SMART'
_computing_data_reduction 'Bruker SHELXTL'
_computing_molecular_graphics 'Bruker SHELXTL'
_computing_publication_material 'Bruker SHELXTL'
_computing_structure_refinement 'SHELXL-97 (Sheldrick, 1997)'
_computing_structure_solution 'SHELXS-97 (Sheldrick, 1990)'
_diffrn_ambient_temperature 293(2)
_diffrn_measured_fraction_theta_full 0.943
_diffrn_measured_fraction_theta_max 0.943
_diffrn_measurement_device_type 'CCD area detector'
_diffrn_measurement_method 'omega scans'
_diffrn_radiation_monochromator graphite
_diffrn_radiation_source 'fine-focus sealed tube'
_diffrn_radiation_type MoK\a
_diffrn_radiation_wavelength 0.71073
_diffrn_reflns_av_R_equivalents 0.0773
_diffrn_reflns_av_sigmaI/netI 0.0906
_diffrn_reflns_limit_h_max 23
_diffrn_reflns_limit_h_min -24
_diffrn_reflns_limit_k_max 12
_diffrn_reflns_limit_k_min -13
_diffrn_reflns_limit_l_max 17
_diffrn_reflns_limit_l_min -17
_diffrn_reflns_number 20501
_diffrn_reflns_theta_full 31.16
_diffrn_reflns_theta_max 31.16
_diffrn_reflns_theta_min 1.21
_exptl_absorpt_coefficient_mu 1.539
_exptl_crystal_colour colourless
_exptl_crystal_density_diffrn 1.151
_exptl_crystal_density_method 'not measured'
_exptl_crystal_description plate
_exptl_crystal_F_000 684
_exptl_crystal_size_max 0.23
_exptl_crystal_size_mid 0.15
_exptl_crystal_size_min 0.02
_refine_diff_density_max 0.521
_refine_diff_density_min -0.503
_refine_diff_density_rms 0.087
_refine_ls_extinction_method none
_refine_ls_goodness_of_fit_ref 1.007
_refine_ls_hydrogen_treatment mixed
_refine_ls_matrix_type full
_refine_ls_number_parameters 172
_refine_ls_number_reflns 5633
_refine_ls_number_restraints 0
_refine_ls_restrained_S_all 1.007
_refine_ls_R_factor_all 0.1038
_refine_ls_R_factor_gt 0.0497
_refine_ls_shift/su_max 0.067
_refine_ls_shift/su_mean 0.003
_refine_ls_structure_factor_coef Fsqd
_refine_ls_weighting_details 'calc w=1/[\s^2^(Fo^2^)+(0.0490P)^2^+0.1444P] where P=(Fo^2^+2Fc^2^)/3'
_refine_ls_weighting_scheme calc
_refine_ls_wR_factor_gt 0.1020
_refine_ls_wR_factor_ref 0.1190
_reflns_number_gt 3522
_reflns_number_total 5633
_reflns_threshold_expression >2sigma(I)
_cod_data_source_file om061118csi20061213_043016.cif
_cod_data_source_block C32_H60_Ga2_Si2_(6)
_cod_original_cell_volume 1848.5(13)
_cod_database_code 4072889

loop_
_symmetry_equiv_pos_as_xyz
'x, y, z'
'-x, y+1/2, -z+1/2'
'-x, -y, -z'
'x, -y-1/2, z-1/2'

loop_
_atom_site_label
_atom_site_type_symbol
_atom_site_fract_x
_atom_site_fract_y
_atom_site_fract_z
_atom_site_U_iso_or_equiv
_atom_site_adp_type
_atom_site_occupancy
_atom_site_symmetry_multiplicity
_atom_site_calc_flag
_atom_site_refinement_flags
Ga1 Ga 0.205212(17) 0.55525(3) 0.19329(2) 0.02551(10) Uani 1 1 d .
CT1 C 0.12279(18) 0.4046(4) 0.2102(3) 0.0376(7) Uani 1 1 d .
CT11 C 0.0435(2) 0.4746(5) 0.2200(5) 0.0880(17) Uani 1 1 d .
HT1A H 0.0237 0.5331 0.1547 0.106 Uiso 1 1 calc R
HT1B H 0.0511 0.5370 0.2850 0.106 Uiso 1 1 calc R
HT1C H 0.0059 0.3978 0.2266 0.106 Uiso 1 1 calc R
CT12 C 0.1089(2) 0.3041(5) 0.1076(3) 0.0642(11) Uani 1 1 d .
HT1D H 0.0718 0.2272 0.1162 0.077 Uiso 1 1 calc R
HT1E H 0.1585 0.2601 0.0997 0.077 Uiso 1 1 calc R
HT1F H 0.0877 0.3617 0.0423 0.077 Uiso 1 1 calc R
CT13 C 0.1545(2) 0.3095(5) 0.3117(3) 0.0629(11) Uani 1 1 d .
HT1G H 0.1618 0.3698 0.3777 0.075 Uiso 1 1 calc R
HT1H H 0.2045 0.2668 0.3047 0.075 Uiso 1 1 calc R
HT1I H 0.1171 0.2316 0.3169 0.075 Uiso 1 1 calc R
CT2 C 0.18220(18) 0.7632(3) 0.1399(2) 0.0333(7) Uani 1 1 d .
CT21 C 0.1844(3) 0.8580(4) 0.2434(3) 0.0616(11) Uani 1 1 d .
HT2A H 0.2363 0.8519 0.2907 0.074 Uiso 1 1 calc R
HT2B H 0.1452 0.8225 0.2832 0.074 Uiso 1 1 calc R
HT2C H 0.1730 0.9594 0.2217 0.074 Uiso 1 1 calc R
CT22 C 0.1006(2) 0.7816(5) 0.0637(3) 0.0654(12) Uani 1 1 d .
HT2D H 0.0929 0.8837 0.0416 0.078 Uiso 1 1 calc R
HT2E H 0.0600 0.7520 0.1028 0.078 Uiso 1 1 calc R
HT2F H 0.0977 0.7206 -0.0014 0.078 Uiso 1 1 calc R
CT23 C 0.2452(3) 0.8193(4) 0.0798(4) 0.0625(11) Uani 1 1 d .
HT2G H 0.2361 0.9226 0.0623 0.075 Uiso 1 1 calc R
HT2H H 0.2426 0.7639 0.0121 0.075 Uiso 1 1 calc R
HT2I H 0.2968 0.8070 0.1268 0.075 Uiso 1 1 calc R
Si1 Si 0.36727(5) 0.39027(10) 0.15048(7) 0.02979(19) Uani 1 1 d .
C11 C 0.47261(19) 0.4464(4) 0.1554(3) 0.0434(8) Uani 1 1 d .
H11A H 0.4779 0.5516 0.1676 0.052 Uiso 1 1 calc R
H11B H 0.4873 0.4216 0.0859 0.052 Uiso 1 1 calc R
H11C H 0.5069 0.3949 0.2152 0.052 Uiso 1 1 calc R
C12 C 0.35787(19) 0.1854(3) 0.1695(3) 0.0413(8) Uani 1 1 d .
H12A H 0.3819 0.1589 0.2448 0.050 Uiso 1 1 calc R
H12B H 0.3843 0.1338 0.1187 0.050 Uiso 1 1 calc R
H12C H 0.3026 0.1584 0.1548 0.050 Uiso 1 1 calc R
C13 C 0.3114(2) 0.4351(4) 0.0060(3) 0.0489(9) Uani 1 1 d .
H13A H 0.2556 0.4184 0.0016 0.059 Uiso 1 1 calc R
H13B H 0.3300 0.3726 -0.0470 0.059 Uiso 1 1 calc R
H13C H 0.3201 0.5373 -0.0105 0.059 Uiso 1 1 calc R
C1 C 0.31762(16) 0.4974(3) 0.2479(2) 0.0269(6) Uani 1 1 d .
C2 C 0.34779(16) 0.5485(3) 0.3514(2) 0.0302(6) Uani 1 1 d .
H2 H 0.3130 0.6127 0.3821 0.036 Uiso 1 1 calc R
C21 C 0.42643(16) 0.5210(3) 0.4256(2) 0.0263(6) Uani 1 1 d .
C22 C 0.45869(17) 0.6297(3) 0.5040(2) 0.0285(6) Uani 1 1 d .
H22 H 0.4298 0.7202 0.5079 0.034 Uiso 1 1 calc R
C23 C 0.53067(17) 0.6094(3) 0.5753(2) 0.0297(6) Uani 1 1 d .
H23 H 0.5517 0.6869 0.6267 0.036 Uiso 1 1 calc R

loop_
_atom_site_aniso_label
_atom_site_aniso_U_11
_atom_site_aniso_U_22
_atom_site_aniso_U_33
_atom_site_aniso_U_23
_atom_site_aniso_U_13
_atom_site_aniso_U_12
Ga1 0.02396(16) 0.02990(18) 0.02190(16) -0.00026(14) 0.00280(11) -0.00082(13)
CT1 0.0338(16) 0.0363(18) 0.0400(18) 0.0056(14) 0.0010(14) -0.0031(13)
CT11 0.048(2) 0.071(3) 0.158(5) 0.026(3) 0.051(3) 0.001(2)
CT12 0.061(3) 0.062(3) 0.064(3) -0.003(2) 0.001(2) -0.028(2)
CT13 0.072(3) 0.063(3) 0.050(2) 0.019(2) 0.003(2) -0.021(2)
CT2 0.0367(16) 0.0319(16) 0.0302(15) 0.0029(13) 0.0042(13) -0.0014(13)
CT21 0.090(3) 0.050(2) 0.045(2) -0.0065(18) 0.014(2) 0.013(2)
CT22 0.068(3) 0.052(2) 0.065(3) 0.019(2) -0.012(2) 0.000(2)
CT23 0.081(3) 0.040(2) 0.076(3) 0.011(2) 0.039(2) -0.004(2)
Si1 0.0301(4) 0.0351(5) 0.0230(4) -0.0062(3) 0.0025(3) 0.0008(3)
C11 0.0383(17) 0.060(2) 0.0346(17) -0.0047(16) 0.0133(14) -0.0055(16)
C12 0.0431(19) 0.0379(19) 0.0407(18) -0.0077(15) 0.0033(15) 0.0030(15)
C13 0.055(2) 0.059(2) 0.0280(16) -0.0109(16) -0.0009(15) 0.0083(18)
C1 0.0272(14) 0.0260(14) 0.0266(14) -0.0008(12) 0.0032(11) -0.0009(12)
C2 0.0267(14) 0.0382(17) 0.0252(14) -0.0007(13) 0.0042(11) 0.0054(13)
C21 0.0261(14) 0.0347(17) 0.0181(13) -0.0009(11) 0.0047(11) -0.0004(12)
C22 0.0336(15) 0.0298(16) 0.0220(14) -0.0013(12) 0.0057(12) 0.0048(12)
C23 0.0361(16) 0.0324(15) 0.0201(13) -0.0054(12) 0.0048(12) -0.0013(13)

loop_
_atom_type_symbol
_atom_type_description
_atom_type_scat_dispersion_real
_atom_type_scat_dispersion_imag
_atom_type_scat_source
C C 0.0033 0.0016 'International Tables Vol C Tables 4.2.6.8 and 6.1.1.4'
H H 0.0000 0.0000 'International Tables Vol C Tables 4.2.6.8 and 6.1.1.4'
Si Si 0.0817 0.0704 'International Tables Vol C Tables 4.2.6.8 and 6.1.1.4'
Ga Ga 0.2307 1.6083 'International Tables Vol C Tables 4.2.6.8 and 6.1.1.4'

loop_
_geom_angle_atom_site_label_1
_geom_angle_atom_site_label_2
_geom_angle_atom_site_label_3
_geom_angle
_geom_angle_site_symmetry_1
_geom_angle_site_symmetry_3
C1 Ga1 CT2 118.18(12) . .
C1 Ga1 CT1 116.58(12) . .
CT2 Ga1 CT1 124.96(13) . .
CT13 CT1 CT11 110.3(3) . .
CT13 CT1 CT12 108.0(3) . .
CT11 CT1 CT12 108.4(3) . .
CT13 CT1 Ga1 108.9(2) . .
CT11 CT1 Ga1 112.8(2) . .
CT12 CT1 Ga1 108.2(2) . .
CT23 CT2 CT21 108.6(3) . .
CT23 CT2 CT22 108.9(3) . .
CT21 CT2 CT22 108.3(3) . .
CT23 CT2 Ga1 111.0(2) . .
CT21 CT2 Ga1 106.5(2) . .
CT22 CT2 Ga1 113.5(2) . .
C11 Si1 C1 113.77(14) . .
C11 Si1 C12 111.75(16) . .
C1 Si1 C12 111.61(14) . .
C11 Si1 C13 106.20(17) . .
C1 Si1 C13 106.15(14) . .
C12 Si1 C13 106.80(16) . .
C2 C1 Si1 129.6(2) . .
C2 C1 Ga1 113.0(2) . .
Si1 C1 Ga1 117.35(14) . .
C1 C2 C21 130.2(3) . .
C23 C21 C22 117.3(3) 3_666 .
C23 C21 C2 123.6(3) 3_666 .
C22 C21 C2 119.0(3) . .
C23 C22 C21 121.4(3) . .
C22 C23 C21 121.2(3) . 3_666

loop_
_geom_bond_atom_site_label_1
_geom_bond_atom_site_label_2
_geom_bond_distance
_geom_bond_site_symmetry_2
Ga1 C1 1.978(3) .
Ga1 CT2 1.995(3) .
Ga1 CT1 1.999(3) .
CT1 CT13 1.515(5) .
CT1 CT11 1.525(5) .
CT1 CT12 1.527(5) .
CT2 CT23 1.510(4) .
CT2 CT21 1.520(5) .
CT2 CT22 1.525(5) .
Si1 C11 1.865(3) .
Si1 C1 1.866(3) .
Si1 C12 1.869(3) .
Si1 C13 1.876(3) .
C1 C2 1.349(4) .
C2 C21 1.486(4) .
C21 C23 1.386(4) 3_666
C21 C22 1.403(4) .
C22 C23 1.372(4) .
C23 C21 1.386(4) 3_666

loop_
_geom_torsion_atom_site_label_1
_geom_torsion_atom_site_label_2
_geom_torsion_atom_site_label_3
_geom_torsion_atom_site_label_4
_geom_torsion
_geom_torsion_site_symmetry_1
_geom_torsion_site_symmetry_4
C1 Ga1 CT1 CT13 29.8(3) . .
CT2 Ga1 CT1 CT13 -143.9(2) . .
C1 Ga1 CT1 CT11 152.7(3) . .
CT2 Ga1 CT1 CT11 -21.1(4) . .
C1 Ga1 CT1 CT12 -87.4(3) . .
CT2 Ga1 CT1 CT12 98.9(3) . .
C1 Ga1 CT2 CT23 36.6(3) . .
CT1 Ga1 CT2 CT23 -149.8(2) . .
C1 Ga1 CT2 CT21 -81.4(3) . .
CT1 Ga1 CT2 CT21 92.2(3) . .
C1 Ga1 CT2 CT22 159.6(2) . .
CT1 Ga1 CT2 CT22 -26.8(3) . .
C11 Si1 C1 C2 -36.7(3) . .
C12 Si1 C1 C2 90.9(3) . .
C13 Si1 C1 C2 -153.1(3) . .
C11 Si1 C1 Ga1 140.35(17) . .
C12 Si1 C1 Ga1 -92.06(18) . .
C13 Si1 C1 Ga1 23.9(2) . .
CT2 Ga1 C1 C2 76.9(2) . .
CT1 Ga1 C1 C2 -97.3(2) . .
CT2 Ga1 C1 Si1 -100.64(18) . .
CT1 Ga1 C1 Si1 85.17(19) . .
Si1 C1 C2 C21 -8.1(5) . .
Ga1 C1 C2 C21 174.7(2) . .
C1 C2 C21 C23 -30.2(5) . 3_666
C1 C2 C21 C22 152.1(3) . .
C23 C21 C22 C23 1.5(5) 3_666 .
C2 C21 C22 C23 179.3(3) . .
C21 C22 C23 C21 -1.5(5) . 3_666
